data_1553534
loop_
_publ_author_name
'Mahmood, Qaiser'
'Yue, Erlin'
'Zhang, Wenjuan'
'Solan, Gregory A.'
'Liang, Tongling'
'Sun, Wen-Hua'

_publ_section_title
;
 Bisimino-functionalized dibenzo[a,c]acridines as highly conjugated pincer
 frameworks for palladium(ii): synthesis, characterization and catalytic
 performance in Heck coupling
;
_journal_issue 12
_journal_name_full 'Organic Chemistry Frontiers'
_journal_page_first 1668
_journal_paper_doi 10.1039/C6QO00469E
_journal_volume 3
_journal_year 2016
_chemical_formula_moiety 'C24 H19 N'
_chemical_formula_sum 'C24 H19 N'
_chemical_formula_weight 321.40
_space_group_crystal_system orthorhombic
_space_group_IT_number 61
_space_group_name_Hall '-P 2ac 2ab'
_space_group_name_H-M_alt 'P b c a'
_atom_sites_solution_hydrogens geom
_atom_sites_solution_primary direct
_atom_sites_solution_secondary difmap
_audit_creation_date 2016-07-27
_audit_creation_method
;
Olex2 1.2
(compiled 2016.02.19 svn.r3266 for OlexSys, GUI svn.r5155)
;
_audit_update_record
;
2016-07-27 deposited with the CCDC.
2016-09-27 downloaded from the CCDC.
;
_cell_angle_alpha 90.00
_cell_angle_beta 90.00
_cell_angle_gamma 90.00
_cell_formula_units_Z 8
_cell_length_a 11.335(2)
_cell_length_b 7.4991(15)
_cell_length_c 37.869(8)
_cell_measurement_reflns_used 8542
_cell_measurement_temperature 173.1500
_cell_measurement_theta_max 27.4827
_cell_measurement_theta_min 1.0754
_cell_volume 3219.0(11)
_computing_cell_refinement 'CrystalClear (Rigaku Inc., 2007)'
_computing_data_collection 'CrystalClear (Rigaku Inc., 2007)'
_computing_data_reduction 'CrystalClear (Rigaku Inc., 2007)'
_computing_molecular_graphics 'Olex2 (Dolomanov et al., 2009)'
_computing_publication_material 'Olex2 (Dolomanov et al., 2009)'
_computing_structure_refinement 'XH (Sheldrick, 2008)'
_computing_structure_solution ????
_diffrn_ambient_temperature 173.1500
_diffrn_detector_area_resol_mean 28.5714
_diffrn_measured_fraction_theta_full 0.994
_diffrn_measured_fraction_theta_max 0.994
_diffrn_measurement_details
;
scan:
	Number of images: 360
	           Slice: -110.0000 - 70.0000
	     Image width: 0.5000
	        Exp time: 15.0000
	   Rotation axis: Omega
	           Omega: 0.0000
	             Chi: 45.0000
	             Phi: 90.0000
	             XTD: 50.2452
	          2theta: -20.0323
;
_diffrn_measurement_device
;
Saturn724+ (2x2 bin mode)
;
_diffrn_measurement_device_details
;
AFC10: Fixed Chi 2 circle
;
_diffrn_measurement_method dtprofit.ref
_diffrn_orient_matrix_type d*Trek
_diffrn_orient_matrix_UB_11 0.0146
_diffrn_orient_matrix_UB_12 0.1155
_diffrn_orient_matrix_UB_13 -0.0650
_diffrn_orient_matrix_UB_21 0.0737
_diffrn_orient_matrix_UB_22 0.0164
_diffrn_orient_matrix_UB_23 0.0456
_diffrn_orient_matrix_UB_31 0.0142
_diffrn_orient_matrix_UB_32 -0.0123
_diffrn_orient_matrix_UB_33 -0.0186
_diffrn_radiation_detector CCD
_diffrn_radiation_monochromator Confocal
_diffrn_radiation_type MoK\a
_diffrn_radiation_wavelength 0.71073
_diffrn_reflns_av_R_equivalents 0.0472
_diffrn_reflns_av_unetI/netI 0.0465
_diffrn_reflns_limit_h_max 14
_diffrn_reflns_limit_h_min -10
_diffrn_reflns_limit_k_max 9
_diffrn_reflns_limit_k_min -9
_diffrn_reflns_limit_l_max 48
_diffrn_reflns_limit_l_min -28
_diffrn_reflns_number 11343
_diffrn_reflns_theta_full 27.48
_diffrn_reflns_theta_max 27.48
_diffrn_reflns_theta_min 2.80
_diffrn_source 'Rotating Anode'
_diffrn_source_current 24.0000
_diffrn_source_power 1.2000
_diffrn_source_voltage 50.0000
_exptl_absorpt_coefficient_mu 0.076
_exptl_absorpt_correction_T_max 1.0000
_exptl_absorpt_correction_T_min 0.6506
_exptl_absorpt_correction_type multi-scan
_exptl_crystal_colour Colorless
_exptl_crystal_density_diffrn 1.326
_exptl_crystal_density_method 'not measured'
_exptl_crystal_description plate
_exptl_crystal_F_000 1360
_exptl_crystal_size_max 0.289
_exptl_crystal_size_mid 0.115
_exptl_crystal_size_min 0.031
_refine_diff_density_max 0.292
_refine_diff_density_min -0.217
_refine_diff_density_rms 0.048
_refine_ls_extinction_method none
_refine_ls_goodness_of_fit_ref 1.172
_refine_ls_hydrogen_treatment constr
_refine_ls_matrix_type full
_refine_ls_number_parameters 228
_refine_ls_number_reflns 3672
_refine_ls_number_restraints 0
_refine_ls_restrained_S_all 1.172
_refine_ls_R_factor_all 0.0799
_refine_ls_R_factor_gt 0.0693
_refine_ls_shift/su_max 0.001
_refine_ls_shift/su_mean 0.000
_refine_ls_structure_factor_coef Fsqd
_refine_ls_weighting_details 'calc w=1/[\s^2^(Fo^2^)+(0.0408P)^2^+2.2429P] where P=(Fo^2^+2Fc^2^)/3'
_refine_ls_weighting_scheme calc
_refine_ls_wR_factor_gt 0.1375
_refine_ls_wR_factor_ref 0.1441
_reflns_number_gt 3277
_reflns_number_total 3672
_reflns_threshold_expression >2sigma(I)
_cod_data_source_file c6qo00469e2.cif
_cod_data_source_block 2
_cod_original_cell_volume 3218.9(11)
_cod_database_code 1553534
_diffrn_number_total 4206
_olex2_refinement_description
;
1. Fixed Uiso
 At 1.2 times of:
  All C(H) groups, All C(H,H) groups
 At 1.5 times of:
  All C(H,H,H) groups
2.a Secondary CH2 refined with riding coordinates:
 C23(H23B,H23A)
2.b Aromatic/amide H refined with riding coordinates:
 C8(H8), C18(H18), C20(H20), C10(H10), C2(H2), C5(H5), C11(H11), C9(H9),
 C19(H19), C4(H4), C3(H3)
2.c Idealised Me refined as rotating group:
 C16(H16A,H16C,H16B), C24(H24B,H24A,H24C)
;
_olex2_submission_special_instructions 'No special instructions were received'

loop_
_space_group_symop_id
_space_group_symop_operation_xyz
1 'x, y, z'
2 '-x+1/2, -y, z+1/2'
3 '-x, y+1/2, -z+1/2'
4 'x+1/2, -y+1/2, -z'
5 '-x, -y, -z'
6 'x-1/2, y, -z-1/2'
7 'x, -y-1/2, z-1/2'
8 '-x-1/2, y-1/2, z'

loop_
_atom_site_label
_atom_site_type_symbol
_atom_site_fract_x
_atom_site_fract_y
_atom_site_fract_z
_atom_site_U_iso_or_equiv
_atom_site_adp_type
_atom_site_occupancy
_atom_site_calc_flag
_atom_site_refinement_flags_posn
N1 N 0.36770(14) 0.2064(2) 0.58936(4) 0.0227(4) Uani 1 d .
C17 C 0.15722(17) 0.2174(3) 0.60099(5) 0.0227(4) Uani 1 d .
C22 C 0.25425(17) 0.1799(3) 0.57856(5) 0.0229(4) Uani 1 d .
C14 C 0.38634(16) 0.2523(3) 0.62266(5) 0.0213(4) Uani 1 d .
C8 C 0.47370(18) 0.3777(3) 0.72993(5) 0.0296(5) Uani 1 d .
H8 H 0.5490 0.4249 0.7358 0.036 Uiso 1 calc R
C6 C 0.53397(16) 0.3667(3) 0.66614(5) 0.0233(4) Uani 1 d .
C13 C 0.29521(16) 0.2681(3) 0.64858(5) 0.0215(4) Uani 1 d .
C15 C 0.17843(16) 0.2673(3) 0.63655(5) 0.0220(4) Uani 1 d .
C1 C 0.50834(16) 0.3037(3) 0.63202(5) 0.0222(4) Uani 1 d .
C18 C 0.04093(17) 0.1978(3) 0.58703(5) 0.0275(5) Uani 1 d .
H18 H -0.0256 0.2244 0.6014 0.033 Uiso 1 calc R
C21 C 0.23623(17) 0.1218(3) 0.54290(5) 0.0243(4) Uani 1 d .
C20 C 0.12258(18) 0.1035(3) 0.53127(5) 0.0288(5) Uani 1 d .
H20 H 0.1088 0.0645 0.5078 0.035 Uiso 1 calc R
C7 C 0.44511(17) 0.3484(3) 0.69425(5) 0.0240(4) Uani 1 d .
C10 C 0.28601(18) 0.2628(3) 0.74840(5) 0.0294(5) Uani 1 d .
H10 H 0.2336 0.2280 0.7667 0.035 Uiso 1 calc R
C2 C 0.59637(17) 0.3056(3) 0.60608(5) 0.0273(5) Uani 1 d .
H2 H 0.5798 0.2595 0.5832 0.033 Uiso 1 calc R
C12 C 0.33009(16) 0.2886(3) 0.68577(5) 0.0222(4) Uani 1 d .
C16 C 0.07566(17) 0.3317(3) 0.65851(5) 0.0258(4) Uani 1 d .
H16A H 0.0229 0.4037 0.6438 0.039 Uiso 1 calc GR
H16C H 0.1050 0.4042 0.6782 0.039 Uiso 1 calc GR
H16B H 0.0324 0.2288 0.6678 0.039 Uiso 1 calc GR
C24 C 0.3164(2) 0.0170(3) 0.48306(5) 0.0337(5) Uani 1 d .
H24B H 0.3906 -0.0032 0.4704 0.051 Uiso 1 calc GR
H24A H 0.2693 0.1060 0.4704 0.051 Uiso 1 calc GR
H24C H 0.2722 -0.0951 0.4845 0.051 Uiso 1 calc GR
C23 C 0.34290(18) 0.0843(3) 0.52026(5) 0.0287(5) Uani 1 d .
H23B H 0.3924 -0.0054 0.5324 0.034 Uiso 1 calc R
H23A H 0.3899 0.1952 0.5183 0.034 Uiso 1 calc R
C5 C 0.64649(17) 0.4387(3) 0.67259(6) 0.0276(5) Uani 1 d .
H5 H 0.6644 0.4849 0.6953 0.033 Uiso 1 calc R
C11 C 0.25483(18) 0.2379(3) 0.71358(5) 0.0261(4) Uani 1 d .
H11 H 0.1807 0.1853 0.7082 0.031 Uiso 1 calc R
C9 C 0.39461(19) 0.3391(3) 0.75666(5) 0.0326(5) Uani 1 d .
H9 H 0.4142 0.3645 0.7805 0.039 Uiso 1 calc R
C19 C 0.02525(18) 0.1411(3) 0.55327(6) 0.0297(5) Uani 1 d .
H19 H -0.0525 0.1265 0.5443 0.036 Uiso 1 calc R
C4 C 0.73114(17) 0.4435(3) 0.64656(6) 0.0312(5) Uani 1 d .
H4 H 0.8062 0.4946 0.6513 0.037 Uiso 1 calc R
C3 C 0.70706(18) 0.3739(3) 0.61330(6) 0.0315(5) Uani 1 d .
H3 H 0.7665 0.3732 0.5956 0.038 Uiso 1 calc R

loop_
_atom_site_aniso_label
_atom_site_aniso_U_11
_atom_site_aniso_U_22
_atom_site_aniso_U_33
_atom_site_aniso_U_23
_atom_site_aniso_U_13
_atom_site_aniso_U_12
N1 0.0220(8) 0.0236(8) 0.0224(8) 0.0008(7) -0.0017(7) 0.0008(7)
C17 0.0222(9) 0.0200(9) 0.0259(10) 0.0037(8) -0.0016(8) 0.0002(7)
C22 0.0227(9) 0.0211(10) 0.0249(10) 0.0016(8) -0.0023(8) -0.0011(8)
C14 0.0199(9) 0.0205(9) 0.0235(10) 0.0029(8) -0.0011(8) 0.0012(7)
C8 0.0243(10) 0.0349(12) 0.0295(11) -0.0028(9) -0.0047(9) 0.0053(9)
C6 0.0200(9) 0.0231(10) 0.0269(10) 0.0018(8) -0.0031(8) 0.0015(7)
C13 0.0222(9) 0.0187(9) 0.0237(10) 0.0004(8) 0.0011(8) -0.0009(7)
C15 0.0212(9) 0.0202(9) 0.0246(10) 0.0022(8) 0.0018(8) -0.0022(7)
C1 0.0202(9) 0.0210(10) 0.0255(10) 0.0030(8) -0.0020(8) 0.0021(7)
C18 0.0207(9) 0.0306(11) 0.0311(11) 0.0026(9) -0.0008(8) -0.0001(8)
C21 0.0263(10) 0.0220(10) 0.0246(10) 0.0040(8) -0.0027(8) -0.0008(8)
C20 0.0316(11) 0.0293(11) 0.0254(10) -0.0006(9) -0.0056(9) -0.0018(9)
C7 0.0233(9) 0.0239(10) 0.0248(10) -0.0003(8) -0.0013(8) 0.0029(8)
C10 0.0311(10) 0.0320(11) 0.0250(10) 0.0028(9) 0.0038(8) 0.0057(9)
C2 0.0225(9) 0.0333(12) 0.0260(10) 0.0042(9) 0.0002(8) 0.0017(8)
C12 0.0222(9) 0.0205(9) 0.0238(10) -0.0003(8) 0.0005(8) 0.0023(7)
C16 0.0204(9) 0.0254(10) 0.0315(11) 0.0002(8) 0.0017(8) -0.0011(8)
C24 0.0371(12) 0.0375(13) 0.0264(11) -0.0049(9) -0.0006(9) -0.0001(10)
C23 0.0279(10) 0.0306(11) 0.0275(11) -0.0010(9) -0.0015(9) 0.0006(9)
C5 0.0255(10) 0.0282(11) 0.0292(11) -0.0001(9) -0.0071(8) -0.0002(8)
C11 0.0259(9) 0.0249(10) 0.0277(10) 0.0002(8) 0.0014(9) 0.0002(8)
C9 0.0341(11) 0.0419(13) 0.0218(10) -0.0018(9) -0.0024(9) 0.0083(10)
C19 0.0228(10) 0.0337(12) 0.0326(11) 0.0032(9) -0.0078(9) -0.0040(9)
C4 0.0209(10) 0.0346(12) 0.0382(12) 0.0064(10) -0.0040(9) -0.0022(9)
C3 0.0199(9) 0.0418(13) 0.0329(12) 0.0062(10) 0.0034(9) 0.0013(9)

loop_
_atom_type_symbol
_atom_type_description
_atom_type_scat_dispersion_real
_atom_type_scat_dispersion_imag
_atom_type_scat_source
C C 0.0033 0.0016 'International Tables Vol C Tables 4.2.6.8 and 6.1.1.4'
H H 0.0000 0.0000 'International Tables Vol C Tables 4.2.6.8 and 6.1.1.4'
N N 0.0061 0.0033 'International Tables Vol C Tables 4.2.6.8 and 6.1.1.4'

loop_
_geom_angle_atom_site_label_1
_geom_angle_atom_site_label_2
_geom_angle_atom_site_label_3
_geom_angle
C14 N1 C22 118.27(16)
C22 C17 C15 119.32(17)
C22 C17 C18 118.29(18)
C15 C17 C18 122.36(18)
N1 C22 C17 121.53(17)
N1 C22 C21 117.45(17)
C17 C22 C21 120.94(18)
N1 C14 C13 124.06(17)
N1 C14 C1 116.44(17)
C13 C14 C1 119.30(17)
C9 C8 C7 121.4(2)
C1 C6 C7 119.48(17)
C1 C6 C5 118.42(18)
C5 C6 C7 122.05(18)
C14 C13 C12 118.15(17)
C15 C13 C14 117.36(17)
C15 C13 C12 124.47(17)
C17 C15 C16 118.44(17)
C13 C15 C17 118.05(17)
C13 C15 C16 123.30(17)
C6 C1 C14 120.08(17)
C2 C1 C14 120.05(18)
C2 C1 C6 119.61(18)
C19 C18 C17 120.08(19)
C22 C21 C23 118.54(17)
C20 C21 C22 117.88(19)
C20 C21 C23 123.58(19)
C21 C20 C19 121.75(19)
C8 C7 C6 121.51(18)
C8 C7 C12 118.65(18)
C12 C7 C6 119.70(17)
C11 C10 C9 119.8(2)
C3 C2 C1 120.76(19)
C7 C12 C13 119.87(17)
C11 C12 C13 121.69(17)
C11 C12 C7 118.28(18)
C21 C23 C24 115.36(17)
C4 C5 C6 121.20(19)
C10 C11 C12 121.61(19)
C8 C9 C10 119.6(2)
C18 C19 C20 121.05(18)
C5 C4 C3 120.14(19)
C2 C3 C4 119.77(19)

loop_
_geom_bond_atom_site_label_1
_geom_bond_atom_site_label_2
_geom_bond_distance
N1 C22 1.364(2)
N1 C14 1.324(2)
C17 C22 1.418(3)
C17 C15 1.418(3)
C17 C18 1.428(3)
C22 C21 1.434(3)
C14 C13 1.430(3)
C14 C1 1.479(3)
C8 C7 1.407(3)
C8 C9 1.383(3)
C6 C1 1.406(3)
C6 C7 1.472(3)
C6 C5 1.406(3)
C13 C15 1.400(3)
C13 C12 1.471(3)
C15 C16 1.510(3)
C1 C2 1.401(3)
C18 C19 1.359(3)
C21 C20 1.368(3)
C21 C23 1.508(3)
C20 C19 1.411(3)
C7 C12 1.416(3)
C10 C11 1.378(3)
C10 C9 1.393(3)
C2 C3 1.382(3)
C12 C11 1.408(3)
C24 C23 1.526(3)
C5 C4 1.376(3)
C4 C3 1.390(3)
